data_4116689
loop_
_publ_author_name
'Jian Zhang'
'Shinichi Saito'
'Toru Koizumi'

_publ_contact_author
;
Toru Koizumi
2630 Sugitani, Toyama, Japan, 930
;
_publ_contact_author_email ' trkoi@ms.toyama-mpu.ac.jp '
_publ_contact_author_fax ' +81-764-34-5049 '
_publ_contact_author_phone ' +81-764-34-2281 ext. 2655 '
_publ_section_title
;
 Acidic and Basic Hydrolysis of an Optically Pure Spiro-\l4-sulfurane:
 Completely Opposite Stereochemical Outcome
;
_journal_name_full 'Journal of the American Chemical Society'
_journal_page_first 1631
_journal_page_last 1632
_journal_paper_doi 10.1021/ja973039l
_journal_volume 120
_journal_year 1998
_chemical_formula_moiety 'C17 H22 O4 S '
_chemical_formula_sum 'C17 H22 O4 S'
_chemical_formula_weight 322.42
_space_group_IT_number 19
_symmetry_cell_setting orthorhombic
_symmetry_Int_Tables_number 19
_symmetry_space_group_name_Hall 'P 2ac 2ab'
_symmetry_space_group_name_H-M 'P 21 21 21'
_audit_creation_date 'Tue Jan  6 13:58:47 1998'
_audit_creation_method 'from TEXRAY.INF file'
_cell_angle_alpha 90
_cell_angle_beta 90
_cell_angle_gamma 90
_cell_formula_units_Z 4
_cell_length_a 13.124(3)
_cell_length_b 14.720(3)
_cell_length_c 8.659(2)
_cell_measurement_reflns_used 25
_cell_measurement_temperature 293.2
_cell_measurement_theta_max 14.2
_cell_measurement_theta_min 11.8
_cell_volume 1672.8(6)
_computing_cell_refinement 'Rigaku/AFC Diffractometer Control'
_computing_data_collection 'Rigaku/AFC Diffractometer Control'
_computing_data_reduction teXsan
_computing_publication_material teXsan
_computing_structure_refinement teXsan
_computing_structure_solution SAPI91
_diffrn_ambient_temperature 293.2
_diffrn_measurement_device 'Rigaku AFC7R'
_diffrn_measurement_method \w-2\q
_diffrn_orient_matrix_UB_11 0.05858
_diffrn_orient_matrix_UB_12 0.01023
_diffrn_orient_matrix_UB_13 0.07177
_diffrn_orient_matrix_UB_21 0.00687
_diffrn_orient_matrix_UB_22 -0.06710
_diffrn_orient_matrix_UB_23 0.01477
_diffrn_orient_matrix_UB_31 0.04824
_diffrn_orient_matrix_UB_32 -0.00287
_diffrn_orient_matrix_UB_33 -0.08926
_diffrn_radiation_detector 'scintillation counter'
_diffrn_radiation_monochromator graphite
_diffrn_radiation_source 'Rigaku rotating anode'
_diffrn_radiation_type 'Mo K\a'
_diffrn_radiation_wavelength 0.7107
_diffrn_reflns_av_R_equivalents 0.00
_diffrn_reflns_av_sigmaI/netI 0.080
_diffrn_reflns_limit_h_max 17
_diffrn_reflns_limit_h_min 0
_diffrn_reflns_limit_k_max 19
_diffrn_reflns_limit_k_min 0
_diffrn_reflns_limit_l_max 0
_diffrn_reflns_limit_l_min -11
_diffrn_reflns_number 2216
_diffrn_reflns_reduction_process 'Lp corrections applied'
_diffrn_reflns_theta_max 27.51
_diffrn_reflns_theta_min 2.08
_diffrn_standards_decay_% 0.67
_diffrn_standards_interval_count 150
_diffrn_standards_number 3
_exptl_absorpt_coefficient_mu 0.208
_exptl_absorpt_correction_type none
_exptl_crystal_colour colorless
_exptl_crystal_density_diffrn 1.280
_exptl_crystal_description prismatic
_exptl_crystal_F_000 688.00
_exptl_crystal_size_max 0.250
_exptl_crystal_size_mid 0.200
_exptl_crystal_size_min 0.200
_refine_diff_density_max 0.22
_refine_diff_density_min -0.17
_refine_ls_extinction_method none
_refine_ls_goodness_of_fit_obs 0.830
_refine_ls_hydrogen_treatment noref
_refine_ls_matrix_type full
_refine_ls_number_constraints 0
_refine_ls_number_parameters 199
_refine_ls_number_reflns 1464
_refine_ls_number_restraints 0
_refine_ls_R_factor_obs 0.0419
_refine_ls_shift/esd_max 0.0034
_refine_ls_shift/esd_mean 0.0003
_refine_ls_structure_factor_coef F
_refine_ls_weighting_scheme unit
_refine_ls_wR_factor_obs 0.0410
_reflns_number_observed 1464
_reflns_number_total 2216
_reflns_observed_criterion >3.0sigma(I)
_cod_data_source_file ja973039l_2.cif
_cod_data_source_block 4
_cod_original_cell_volume 1672.8(5)
_cod_original_sg_symbol_H-M 'P 21 21 21 '
_cod_original_formula_sum 'C17 H22 O4 S '
_cod_database_code 4116689

loop_
_symmetry_equiv_pos_as_xyz
'   +x,   +y,   +z'
'1/2-x,   -y,1/2+z'
'1/2+x,1/2-y,   -z'
'   -x,1/2+y,1/2-z'

loop_
_atom_site_aniso_label
_atom_site_aniso_U_11
_atom_site_aniso_U_22
_atom_site_aniso_U_33
_atom_site_aniso_U_12
_atom_site_aniso_U_13
_atom_site_aniso_U_23
S(1) 0.0402(5) 0.0695(8) 0.0335(5) 0.0122(6) 0.0016(5) 0.0100(7)
O(1) 0.068(2) 0.047(2) 0.063(2) 0.001(2) 0.018(2) -0.005(2)
O(2) 0.061(2) 0.060(2) 0.076(3) -0.018(2) 0.025(2) -0.012(2)
O(3) 0.117(4) 0.038(2) 0.103(4) 0.007(2) 0.048(3) 0.001(2)
O(4) 0.074(3) 0.076(2) 0.066(2) 0.037(2) 0.020(2) 0.030(2)
C(1) 0.038(2) 0.051(3) 0.034(2) 0.004(2) 0.001(2) 0.009(2)
C(2) 0.069(4) 0.044(3) 0.073(4) 0.004(3) 0.016(4) 0.004(3)
C(3) 0.070(4) 0.050(3) 0.117(6) -0.015(3) 0.016(5) 0.004(4)
C(4) 0.046(3) 0.061(3) 0.082(4) -0.008(3) 0.011(3) 0.012(3)
C(5) 0.047(3) 0.053(3) 0.046(3) 0.003(2) 0.008(2) 0.007(3)
C(6) 0.042(2) 0.042(3) 0.031(2) -0.002(2) -0.001(2) 0.009(2)
C(7) 0.054(3) 0.053(3) 0.030(2) -0.006(3) 0.002(2) 0.001(2)
C(8) 0.035(2) 0.057(3) 0.031(2) 0.006(2) -0.001(2) 0.005(2)
C(9) 0.033(2) 0.048(3) 0.035(2) 0.001(2) -0.003(2) 0.005(2)
C(10) 0.067(4) 0.074(4) 0.063(4) -0.022(3) 0.001(3) 0.003(3)
C(11) 0.066(4) 0.113(5) 0.098(6) -0.036(4) 0.011(4) 0.018(5)
C(12) 0.052(3) 0.081(4) 0.054(3) -0.004(3) 0.020(3) 0.019(3)
C(13) 0.086(4) 0.097(5) 0.106(6) 0.032(4) 0.059(4) 0.027(4)
C(14) 0.054(3) 0.067(3) 0.064(3) 0.022(3) 0.024(3) 0.015(3)
C(15) 0.050(3) 0.087(4) 0.039(3) -0.001(3) 0.008(2) 0.015(3)
C(16) 0.100(5) 0.26(1) 0.034(3) -0.073(8) -0.015(3) -0.001(5)
C(17) 0.083(4) 0.169(7) 0.086(5) 0.047(5) 0.024(4) 0.078(5)

loop_
_atom_site_label
_atom_site_fract_x
_atom_site_fract_y
_atom_site_fract_z
_atom_site_U_iso_or_equiv
_atom_site_thermal_displace_type
_atom_site_calc_flag
_atom_site_occupancy
S1 -0.51499(9) -0.11299(10) -0.3476(1) 0.0477(3) Uani d 1.00
O1 -0.3193(3) -0.3358(2) -0.5334(4) 0.060(1) Uani d 1.00
O2 -0.4548(3) -0.2896(2) -0.4010(5) 0.066(1) Uani d 1.00
O3 -0.5999(4) 0.0112(2) -0.0429(6) 0.086(2) Uani d 1.00
O4 -0.5469(3) -0.0145(2) -0.3346(5) 0.072(1) Uani d 1.00
C1 -0.3816(3) -0.1072(3) -0.4039(5) 0.041(1) Uani d 1.00
C2 -0.3377(5) -0.0221(3) -0.3986(7) 0.062(2) Uani d 1.00
C3 -0.2365(5) -0.0117(4) -0.4409(9) 0.079(2) Uani d 1.00
C4 -0.1803(4) -0.0845(4) -0.4901(7) 0.063(2) Uani d 1.00
C5 -0.2253(4) -0.1685(3) -0.5006(6) 0.049(1) Uani d 1.00
C6 -0.3264(3) -0.1819(3) -0.4577(5) 0.038(1) Uani d 1.00
C7 -0.3736(4) -0.2738(3) -0.4605(5) 0.046(1) Uani d 1.00
C8 -0.4921(3) -0.1486(3) -0.1483(5) 0.041(1) Uani d 1.00
C9 -0.5887(3) -0.1580(3) -0.0546(5) 0.039(1) Uani d 1.00
C10 -0.6612(5) -0.2347(4) -0.1044(7) 0.068(2) Uani d 1.00
C11 -0.7281(5) -0.2489(5) 0.0422(9) 0.092(3) Uani d 1.00
C12 -0.6856(4) -0.1811(4) 0.1567(7) 0.063(2) Uani d 1.00
C13 -0.7174(5) -0.0863(5) 0.1046(8) 0.096(3) Uani d 1.00
C14 -0.6565(4) -0.0715(4) -0.0473(7) 0.062(2) Uani d 1.00
C15 -0.5710(4) -0.1828(4) 0.1208(6) 0.059(2) Uani d 1.00
C16 -0.5095(6) -0.1138(8) 0.2094(6) 0.130(3) Uani d 1.00
C17 -0.5232(5) -0.2780(6) 0.1451(8) 0.112(3) Uani d 1.00
H1 -0.3765 0.0289 -0.3665 0.0745 Uiso calc 1.00
H2 -0.2059 0.0467 -0.4356 0.0951 Uiso calc 1.00
H3 -0.1107 -0.0770 -0.5170 0.0762 Uiso calc 1.00
H4 -0.1866 -0.2185 -0.5376 0.0584 Uiso calc 1.00
H5 -0.4497 -0.1047 -0.0999 0.0490 Uiso calc 1.00
H6 -0.4584 -0.2056 -0.1496 0.0490 Uiso calc 1.00
H7 -0.6245 -0.2883 -0.1294 0.0813 Uiso calc 1.00
H8 -0.7015 -0.2168 -0.1903 0.0813 Uiso calc 1.00
H9 -0.7978 -0.2362 0.0206 0.1108 Uiso calc 1.00
H10 -0.7219 -0.3090 0.0800 0.1108 Uiso calc 1.00
H11 -0.7017 -0.1943 0.2614 0.0756 Uiso calc 1.00
H12 -0.6995 -0.0421 0.1799 0.1164 Uiso calc 1.00
H13 -0.7887 -0.0838 0.0861 0.1164 Uiso calc 1.00
H14 -0.7020 -0.0707 -0.1329 0.0748 Uiso calc 1.00
H15 -0.5381 -0.0549 0.1947 0.1567 Uiso calc 1.00
H16 -0.4412 -0.1138 0.1732 0.1567 Uiso calc 1.00
H17 -0.5105 -0.1282 0.3163 0.1567 Uiso calc 1.00
H18 -0.5236 -0.2927 0.2519 0.1348 Uiso calc 1.00
H19 -0.5615 -0.3221 0.0897 0.1348 Uiso calc 1.00
H20 -0.4549 -0.2779 0.1083 0.1348 Uiso calc 1.00

loop_
_atom_type_symbol
_atom_type_oxidation_number
_atom_type_number_in_cell
_atom_type_scat_dispersion_real
_atom_type_scat_dispersion_imag
_atom_type_scat_source
C 0 68 0.003 0.002
;International Tables for Crystallography
(1992, Vol. C, Tables 4.2.6.8 and 6.1.1.1)
;
H 0 88 0.000 0.000
;International Tables for Crystallography
(1992, Vol. C, Table 6.1.1.2)
;
S 0 4 0.125 0.123
;International Tables for Crystallography
(1992, Vol. C, Tables 4.2.6.8 and 6.1.1.1)
;
O 0 16 0.011 0.006
;International Tables for Crystallography
(1992, Vol. C, Tables 4.2.6.8 and 6.1.1.1)
;

loop_
_geom_angle_atom_site_label_1
_geom_angle_atom_site_label_2
_geom_angle_atom_site_label_3
_geom_angle
_geom_angle_site_symmetry_1
_geom_angle_site_symmetry_2
_geom_angle_site_symmetry_3
_geom_angle_publ_flag
O(4) S(1) C(1) 104.0(2) 1_555 1_555 1_555 yes
O(4) S(1) C(8) 104.5(2) 1_555 1_555 1_555 yes
C(1) S(1) C(8) 96.2(2) 1_555 1_555 1_555 yes
S(1) C(1) C(2) 115.9(4) 1_555 1_555 1_555 yes
S(1) C(1) C(6) 123.4(4) 1_555 1_555 1_555 yes
C(2) C(1) C(6) 120.6(4) 1_555 1_555 1_555 yes
C(1) C(2) C(3) 119.5(5) 1_555 1_555 1_555 yes
C(1) C(2) H(20) 120.2(6) 1_555 1_555 1_555 no
C(3) C(2) H(20) 120.2(6) 1_555 1_555 1_555 no
C(2) C(3) C(4) 120.7(6) 1_555 1_555 1_555 yes
C(2) C(3) H(7) 119.6(6) 1_555 1_555 1_555 no
C(4) C(3) H(7) 119.7(6) 1_555 1_555 1_555 no
C(3) C(4) C(5) 119.6(5) 1_555 1_555 1_555 yes
C(3) C(4) H(4) 120.3(5) 1_555 1_555 1_555 no
C(5) C(4) H(4) 120.1(5) 1_555 1_555 1_555 no
C(4) C(5) C(6) 121.3(5) 1_555 1_555 1_555 yes
C(4) C(5) H(6) 119.4(5) 1_555 1_555 1_555 no
C(6) C(5) H(6) 119.3(5) 1_555 1_555 1_555 no
C(1) C(6) C(5) 118.1(4) 1_555 1_555 1_555 yes
C(1) C(6) C(7) 120.4(4) 1_555 1_555 1_555 yes
C(5) C(6) C(7) 121.4(4) 1_555 1_555 1_555 yes
O(1) C(7) O(2) 123.3(5) 1_555 1_555 1_555 yes
O(1) C(7) C(6) 114.3(4) 1_555 1_555 1_555 yes
O(2) C(7) C(6) 122.4(5) 1_555 1_555 1_555 yes
S(1) C(8) C(9) 113.3(3) 1_555 1_555 1_555 yes
S(1) C(8) H(1) 108.5(3) 1_555 1_555 1_555 no
S(1) C(8) H(2) 108.6(3) 1_555 1_555 1_555 no
C(9) C(8) H(1) 108.5(4) 1_555 1_555 1_555 no
C(9) C(8) H(2) 108.4(4) 1_555 1_555 1_555 no
H(1) C(8) H(2) 109.5(4) 1_555 1_555 1_555 no
C(8) C(9) C(10) 115.8(4) 1_555 1_555 1_555 yes
C(8) C(9) C(14) 115.3(4) 1_555 1_555 1_555 yes
C(8) C(9) C(15) 114.5(4) 1_555 1_555 1_555 yes
C(10) C(9) C(14) 105.0(4) 1_555 1_555 1_555 yes
C(10) C(9) C(15) 101.0(4) 1_555 1_555 1_555 yes
C(14) C(9) C(15) 103.5(4) 1_555 1_555 1_555 yes
C(9) C(10) C(11) 102.6(5) 1_555 1_555 1_555 yes
C(9) C(10) H(18) 111.1(5) 1_555 1_555 1_555 no
C(9) C(10) H(19) 111.1(5) 1_555 1_555 1_555 no
C(11) C(10) H(18) 111.1(6) 1_555 1_555 1_555 no
C(11) C(10) H(19) 111.2(6) 1_555 1_555 1_555 no
H(18) C(10) H(19) 109.6(6) 1_555 1_555 1_555 no
C(10) C(11) C(12) 103.7(4) 1_555 1_555 1_555 yes
C(10) C(11) H(13) 110.8(7) 1_555 1_555 1_555 no
C(10) C(11) H(14) 111.0(7) 1_555 1_555 1_555 no
C(12) C(11) H(13) 110.7(7) 1_555 1_555 1_555 no
C(12) C(11) H(14) 111.0(7) 1_555 1_555 1_555 no
H(13) C(11) H(14) 109.5(6) 1_555 1_555 1_555 no
C(11) C(12) C(13) 107.9(6) 1_555 1_555 1_555 yes
C(11) C(12) C(15) 102.6(5) 1_555 1_555 1_555 yes
C(11) C(12) H(3) 114.0(5) 1_555 1_555 1_555 no
C(13) C(12) C(15) 102.9(5) 1_555 1_555 1_555 yes
C(13) C(12) H(3) 114.1(6) 1_555 1_555 1_555 no
C(15) C(12) H(3) 114.1(5) 1_555 1_555 1_555 no
C(12) C(13) C(14) 103.8(5) 1_555 1_555 1_555 yes
C(12) C(13) H(8) 110.8(7) 1_555 1_555 1_555 no
C(12) C(13) H(9) 110.9(6) 1_555 1_555 1_555 no
C(14) C(13) H(8) 110.9(6) 1_555 1_555 1_555 no
C(14) C(13) H(9) 111.0(6) 1_555 1_555 1_555 no
H(8) C(13) H(9) 109.4(6) 1_555 1_555 1_555 no
O(3) C(14) C(9) 113.7(4) 1_555 1_555 1_555 yes
O(3) C(14) C(13) 111.4(5) 1_555 1_555 1_555 yes
O(3) C(14) H(5) 109.7(5) 1_555 1_555 1_555 no
C(9) C(14) C(13) 102.4(4) 1_555 1_555 1_555 yes
C(9) C(14) H(5) 109.7(5) 1_555 1_555 1_555 no
C(13) C(14) H(5) 109.8(5) 1_555 1_555 1_555 no
C(9) C(15) C(12) 92.7(4) 1_555 1_555 1_555 yes
C(9) C(15) C(16) 114.3(5) 1_555 1_555 1_555 yes
C(9) C(15) C(17) 113.5(5) 1_555 1_555 1_555 yes
C(12) C(15) C(16) 114.2(6) 1_555 1_555 1_555 yes
C(12) C(15) C(17) 112.6(5) 1_555 1_555 1_555 yes
C(16) C(15) C(17) 108.9(6) 1_555 1_555 1_555 yes
C(15) C(16) H(10) 109.7(7) 1_555 1_555 1_555 no
C(15) C(16) H(11) 109.7(8) 1_555 1_555 1_555 no
C(15) C(16) H(12) 109.5(6) 1_555 1_555 1_555 no
H(10) C(16) H(11) 109.5(7) 1_555 1_555 1_555 no
H(10) C(16) H(12) 109.2(9) 1_555 1_555 1_555 no
H(11) C(16) H(12) 109.2(9) 1_555 1_555 1_555 no
C(15) C(17) H(15) 109.5(6) 1_555 1_555 1_555 no
C(15) C(17) H(16) 109.6(7) 1_555 1_555 1_555 no
C(15) C(17) H(17) 109.5(6) 1_555 1_555 1_555 no
H(15) C(17) H(16) 109.4(7) 1_555 1_555 1_555 no
H(15) C(17) H(17) 109.3(8) 1_555 1_555 1_555 no
H(16) C(17) H(17) 109.4(7) 1_555 1_555 1_555 no

loop_
_geom_bond_atom_site_label_1
_geom_bond_atom_site_label_2
_geom_bond_distance
_geom_bond_site_symmetry_1
_geom_bond_site_symmetry_2
_geom_bond_publ_flag
S(1) O(4) 1.514(4) 1_555 1_555 yes
S(1) C(1) 1.819(4) 1_555 1_555 yes
S(1) C(8) 1.829(4) 1_555 1_555 yes
O(1) C(7) 1.319(6) 1_555 1_555 yes
O(2) C(7) 1.206(5) 1_555 1_555 yes
O(3) C(14) 1.426(7) 1_555 1_555 yes
C(1) C(2) 1.379(7) 1_555 1_555 yes
C(1) C(6) 1.397(6) 1_555 1_555 yes
C(2) C(3) 1.385(8) 1_555 1_555 yes
C(2) H(20) 0.950 1_555 1_555 no
C(3) C(4) 1.369(8) 1_555 1_555 yes
C(3) H(7) 0.950 1_555 1_555 no
C(4) C(5) 1.373(7) 1_555 1_555 yes
C(4) H(4) 0.950 1_555 1_555 no
C(5) C(6) 1.393(6) 1_555 1_555 yes
C(5) H(6) 0.950 1_555 1_555 no
C(6) C(7) 1.487(6) 1_555 1_555 yes
C(8) C(9) 1.511(6) 1_555 1_555 yes
C(8) H(1) 0.950 1_555 1_555 no
C(8) H(2) 0.949 1_555 1_555 no
C(9) C(10) 1.538(7) 1_555 1_555 yes
C(9) C(14) 1.555(6) 1_555 1_555 yes
C(9) C(15) 1.579(6) 1_555 1_555 yes
C(10) C(11) 1.558(8) 1_555 1_555 yes
C(10) H(18) 0.948 1_555 1_555 no
C(10) H(19) 0.950 1_555 1_555 no
C(11) C(12) 1.514(9) 1_555 1_555 yes
C(11) H(13) 0.952 1_555 1_555 no
C(11) H(14) 0.947 1_555 1_555 no
C(12) C(13) 1.524(8) 1_555 1_555 yes
C(12) C(15) 1.535(7) 1_555 1_555 yes
C(12) H(3) 0.951 1_555 1_555 no
C(13) C(14) 1.554(8) 1_555 1_555 yes
C(13) H(8) 0.951 1_555 1_555 no
C(13) H(9) 0.950 1_555 1_555 no
C(14) H(5) 0.951 1_555 1_555 no
C(15) C(16) 1.508(9) 1_555 1_555 yes
C(15) C(17) 1.550(9) 1_555 1_555 yes
C(16) H(10) 0.949 1_555 1_555 no
C(16) H(11) 0.950 1_555 1_555 no
C(16) H(12) 0.953 1_555 1_555 no
C(17) H(15) 0.951 1_555 1_555 no
C(17) H(16) 0.950 1_555 1_555 no
C(17) H(17) 0.951 1_555 1_555 no

loop_
_geom_contact_atom_site_label_1
_geom_contact_atom_site_label_2
_geom_contact_distance
_geom_contact_site_symmetry_1
_geom_contact_site_symmetry_2
O(1) O(3) 2.576(5) 1_555 4_444
O(1) C(14) 3.553(6) 1_555 4_444
O(2) O(3) 3.058(5) 1_555 4_444
O(3) C(7) 3.184(6) 1_555 4_454
O(4) C(13) 3.470(7) 1_555 2_354
